data_1525615
loop_
_publ_author_name
'Bastide, B.'
'Millet, P.'
'Johnsson, M.'
'Galy, J.'

_publ_section_title
;
 Synthesis of copper(II) and selenium(IV) oxochlorides by chemical
 transport reaction: crystal structure of Cu9 O2 (Se O3)4 Cl6
;
_journal_name_full 'Materials Research Bulletin'
_journal_page_first 847
_journal_page_last 855
_journal_volume 35
_journal_year 2000
_chemical_formula_sum 'Cl6 Cu9 O14 Se4'
_chemical_name_systematic 'Cu9 O2 (Se O3)4 Cl6'
_space_group_IT_number 14
_symmetry_space_group_name_Hall '-P 2yn'
_symmetry_space_group_name_H-M 'P 1 21/n 1'
_cell_angle_alpha 90
_cell_angle_beta 112.88
_cell_angle_gamma 90
_cell_formula_units_Z 2
_cell_length_a 12.922
_cell_length_b 6.262
_cell_length_c 14.042
_cell_volume 1046.846
_citation_journal_id_ASTM MRBUAC
_cod_data_source_file Bastide_MRBUAC_2000_331.cif
_cod_data_source_block Cl6Cu9O14Se4
_cod_original_sg_symbol_Hall '-P 2ybc (x-z,y,z)'
_cod_database_code 1525615

loop_
_symmetry_equiv_pos_as_xyz
x,y,z
-x+1/2,y+1/2,-z+1/2
-x,-y,-z
x-1/2,-y-1/2,z-1/2

loop_
_atom_site_label
_atom_site_type_symbol
_atom_site_fract_x
_atom_site_fract_y
_atom_site_fract_z
_atom_site_occupancy
_atom_site_U_iso_or_equiv
Cu2 Cu+2 0.6677 -0.012 0.3807 1 0.0
O2 O-2 0.6612 -0.006 0.2403 1 0.0
Cu1 Cu+2 0.5 0 0.5 1 0.0
O5 O-2 0.5994 0.013 0.017 1 0.0
Cl2 Cl-1 0.5637 0.5039 0.1311 1 0.0
Cu3 Cu+2 0.7495 0.244 0.2502 1 0.0
Se2 Se+4 0.38839 0.0174 0.25267 1 0.0
O7 O-2 0.417 0.216 0.1865 1 0.0
Cu5 Cu+2 0.4463 0.5167 0.2168 1 0.0
O4 O-2 0.709 0.693 0.371 1 0.0
Cl3 Cl-1 0.4028 0.5357 0.3546 1 0.0
O3 O-2 0.721 0.287 0.3797 1 0.0
Cl1 Cl-1 0.3063 0.0269 0.4482 1 0.0
O6 O-2 0.434 0.827 0.191 1 0.0
Se1 Se+4 0.7621 0.4962 0.46206 1 0.0
Cu4 Cu+2 0.5263 -0.0237 0.1187 1 0.0
O1 O-2 0.5014 0.033 0.3664 1 0.0
